data_4346149
loop_
_publ_author_name
'Luan, Jie'
'Zhou, Jian'
'Liu, Zhan'
'Zhu, Bowen'
'Wang, Huisi'
'Bao, Xin'
'Liu, Wei'
'Tong, Ming-Liang'
'Peng, Guo'
'Peng, Haonan'
'Salmon, Lionel'
'Bousseksou, Azzedine'

_publ_section_title
;
 Polymorphism-Dependent Spin-Crossover: Hysteretic Two-Step Spin
 Transition with an Ordered [HS-HS-LS] Intermediate Phase.
;
_journal_issue 11
_journal_name_full 'Inorganic chemistry'
_journal_page_first 5145
_journal_page_last 5147
_journal_paper_doi 10.1021/acs.inorgchem.5b00629
_journal_volume 54
_journal_year 2015
_chemical_formula_moiety 'C18 H22 Fe N6 Se2'
_chemical_formula_sum 'C18 H22 Fe N6 Se2'
_chemical_formula_weight 536.18
_space_group_crystal_system orthorhombic
_space_group_IT_number 41
_space_group_name_Hall 'A 2 -2ab'
_space_group_name_H-M_alt 'A e a 2'
_atom_sites_solution_hydrogens geom
_atom_sites_solution_primary iterative
_audit_creation_date 2015-02-17
_audit_creation_method
;
Olex2 1.2
(compiled 2015.01.26 svn.r3150 for OlexSys, GUI svn.r4998)
;
_cell_angle_alpha 90
_cell_angle_beta 90
_cell_angle_gamma 90
_cell_formula_units_Z 4
_cell_length_a 13.2000(19)
_cell_length_b 17.8552(19)
_cell_length_c 9.0813(13)
_cell_measurement_temperature 150
_cell_volume 2140.4(5)
_computing_molecular_graphics 'Olex2 (Dolomanov et al., 2009)'
_computing_publication_material 'Olex2 (Dolomanov et al., 2009)'
_computing_structure_refinement 'ShelXL (Sheldrick, 2008)'
_computing_structure_solution 'olex2.solve (Bourhis et al., 2015)'
_diffrn_ambient_temperature 150.0
_diffrn_measured_fraction_theta_full 0.986
_diffrn_measured_fraction_theta_max 0.968
_diffrn_radiation_type MoK\a
_diffrn_radiation_wavelength 0.71073
_diffrn_reflns_av_R_equivalents 0.0616
_diffrn_reflns_av_unetI/netI 0.0944
_diffrn_reflns_Laue_measured_fraction_full 0.986
_diffrn_reflns_Laue_measured_fraction_max 0.968
_diffrn_reflns_limit_h_max 13
_diffrn_reflns_limit_h_min -15
_diffrn_reflns_limit_k_max 21
_diffrn_reflns_limit_k_min -19
_diffrn_reflns_limit_l_max 11
_diffrn_reflns_limit_l_min -9
_diffrn_reflns_number 3138
_diffrn_reflns_point_group_measured_fraction_full 0.808
_diffrn_reflns_point_group_measured_fraction_max 0.783
_diffrn_reflns_theta_full 25.242
_diffrn_reflns_theta_max 26.280
_diffrn_reflns_theta_min 3.839
_exptl_absorpt_coefficient_mu 4.120
_exptl_absorpt_correction_T_max 0.7454
_exptl_absorpt_correction_T_min 0.5726
_exptl_absorpt_correction_type multi-scan
_exptl_crystal_colour yellow
_exptl_crystal_colour_primary yellow
_exptl_crystal_density_diffrn 1.664
_exptl_crystal_description plate
_exptl_crystal_F_000 1064
_exptl_crystal_size_max 0.22
_exptl_crystal_size_mid 0.06
_exptl_crystal_size_min 0.05
_refine_diff_density_max 0.528
_refine_diff_density_min -0.534
_refine_diff_density_rms 0.109
_refine_ls_abs_structure_details
;
 Flack x determined using 340 quotients [(I+)-(I-)]/[(I+)+(I-)]
 (Parsons, Flack and Wagner, Acta Cryst. B69 (2013) 249-259).
;
_refine_ls_abs_structure_Flack 0.03(2)
_refine_ls_extinction_method none
_refine_ls_goodness_of_fit_ref 0.991
_refine_ls_hydrogen_treatment constr
_refine_ls_matrix_type full
_refine_ls_number_parameters 124
_refine_ls_number_reflns 1704
_refine_ls_number_restraints 1
_refine_ls_restrained_S_all 0.990
_refine_ls_R_factor_all 0.0841
_refine_ls_R_factor_gt 0.0424
_refine_ls_shift/su_max 0.000
_refine_ls_shift/su_mean 0.000
_refine_ls_structure_factor_coef Fsqd
_refine_ls_weighting_details 'w=1/[\s^2^(Fo^2^)+(0.0184P)^2^] where P=(Fo^2^+2Fc^2^)/3'
_refine_ls_weighting_scheme calc
_refine_ls_wR_factor_gt 0.0601
_refine_ls_wR_factor_ref 0.0696
_reflns_Friedel_coverage 0.515
_reflns_Friedel_fraction_full 0.602
_reflns_Friedel_fraction_max 0.572
_reflns_number_gt 1226
_reflns_number_total 1704
_reflns_threshold_expression 'I > 2\s(I)'
_cod_data_source_file ic5b00629_si_002.cif
_cod_data_source_block 1a_150K
_cod_original_sg_symbol_Hall 'A 2 -2ac'
_cod_database_code 4346149
_shelxl_version_number 2014-3
_shelx_space_group_comment
;
The symmetry employed for this shelxl refinement is uniquely defined
by the following loop, which should always be used as a source of
symmetry information in preference to the above space-group names.
They are only intended as comments.
;
_olex2_refinement_description
;
1. Fixed Uiso
 At 1.2 times of:
  All C(H) groups, All C(H,H) groups
 At 1.5 times of:
  All C(H,H,H) groups
2.a Secondary CH2 refined with riding coordinates:
 C6(H6a,H6b), C8(H8a,H8b)
2.b Aromatic/amide H refined with riding coordinates:
 C4(H4), C1(H1), C2(H2), C3(H3)
2.c Idealised Me refined as rotating group:
 C7(H7a,H7b,H7c)
;
_olex2_submission_special_instructions 'No special instructions were received'

loop_
_space_group_symop_operation_xyz
'x, y, z'
'-x, -y, z'
'x+1/2, -y+1/2, z'
'-x+1/2, y+1/2, z'
'x, y+1/2, z+1/2'
'-x, -y+1/2, z+1/2'
'x+1/2, -y+1, z+1/2'
'-x+1/2, y+1, z+1/2'

loop_
_atom_site_label
_atom_site_type_symbol
_atom_site_fract_x
_atom_site_fract_y
_atom_site_fract_z
_atom_site_U_iso_or_equiv
_atom_site_adp_type
_atom_site_occupancy
_atom_site_site_symmetry_order
_atom_site_calc_flag
_atom_site_refinement_flags_posn
_atom_site_refinement_flags_adp
_atom_site_refinement_flags_occupancy
Se1 Se -0.11584(6) -0.29893(4) -0.24557(15) 0.0359(2) Uani 1 1 d . . .
Fe1 Fe 0.0000 -0.5000 -0.58947(19) 0.0185(4) Uani 1 2 d S T P
N1 N -0.1418(5) -0.5654(3) -0.6077(8) 0.0231(16) Uani 1 1 d . . .
N2 N -0.0824(5) -0.4467(3) -0.7760(8) 0.027(2) Uani 1 1 d . . .
C9 C -0.0812(6) -0.3736(4) -0.3619(10) 0.023(2) Uani 1 1 d . . .
C4 C -0.3105(6) -0.5647(5) -0.7054(10) 0.034(3) Uani 1 1 d . . .
H4 H -0.3613 -0.5402 -0.7617 0.041 Uiso 1 1 calc R . .
N3 N -0.0599(5) -0.4238(4) -0.4376(8) 0.0283(19) Uani 1 1 d . . .
C6 C -0.1914(6) -0.4553(4) -0.7453(15) 0.035(2) Uani 1 1 d . . .
H6A H -0.2303 -0.4469 -0.8371 0.042 Uiso 1 1 calc R . .
H6B H -0.2127 -0.4171 -0.6728 0.042 Uiso 1 1 calc R . .
C1 C -0.1615(7) -0.6318(4) -0.5476(9) 0.027(2) Uani 1 1 d . . .
H1 H -0.1092 -0.6563 -0.4943 0.033 Uiso 1 1 calc R . .
C2 C -0.2548(8) -0.6669(4) -0.5592(9) 0.033(2) Uani 1 1 d . . .
H2 H -0.2672 -0.7134 -0.5116 0.039 Uiso 1 1 calc R . .
C8 C -0.0557(7) -0.4898(6) -0.9100(10) 0.039(3) Uani 1 1 d . . .
H8A H -0.0713 -0.4595 -0.9985 0.047 Uiso 1 1 calc R . .
H8B H -0.0969 -0.5360 -0.9142 0.047 Uiso 1 1 calc R . .
C3 C -0.3295(7) -0.6326(5) -0.6418(10) 0.031(2) Uani 1 1 d . . .
H3 H -0.3935 -0.6561 -0.6543 0.037 Uiso 1 1 calc R . .
C5 C -0.2154(6) -0.5316(4) -0.6864(9) 0.029(2) Uani 1 1 d . . .
C7 C -0.0595(7) -0.3667(4) -0.7984(10) 0.041(3) Uani 1 1 d . . .
H7A H 0.0107 -0.3612 -0.8318 0.061 Uiso 1 1 calc GR . .
H7B H -0.0687 -0.3396 -0.7055 0.061 Uiso 1 1 calc GR . .
H7C H -0.1054 -0.3460 -0.8730 0.061 Uiso 1 1 calc GR . .

loop_
_atom_site_aniso_label
_atom_site_aniso_U_11
_atom_site_aniso_U_22
_atom_site_aniso_U_33
_atom_site_aniso_U_23
_atom_site_aniso_U_13
_atom_site_aniso_U_12
Se1 0.0376(5) 0.0270(4) 0.0431(5) -0.0110(6) 0.0039(6) 0.0006(5)
Fe1 0.0186(8) 0.0176(8) 0.0194(9) 0.000 0.000 0.0001(10)
N1 0.027(4) 0.021(4) 0.021(4) -0.005(3) -0.001(4) 0.000(3)
N2 0.033(5) 0.020(3) 0.028(6) 0.008(3) -0.006(4) -0.002(3)
C9 0.016(5) 0.021(4) 0.033(6) 0.009(5) -0.003(4) -0.005(4)
C4 0.016(5) 0.041(5) 0.044(8) -0.017(5) -0.004(4) -0.002(4)
N3 0.022(4) 0.024(4) 0.038(5) -0.006(4) 0.001(4) -0.006(4)
C6 0.031(5) 0.029(4) 0.045(5) -0.005(7) -0.010(7) -0.002(4)
C1 0.028(5) 0.023(5) 0.031(6) -0.001(4) 0.003(4) -0.003(4)
C2 0.039(6) 0.024(4) 0.036(7) -0.012(4) 0.014(5) -0.008(4)
C8 0.055(6) 0.041(6) 0.023(5) 0.004(5) -0.005(5) -0.012(7)
C3 0.017(5) 0.042(6) 0.034(6) -0.018(5) 0.005(4) -0.007(4)
C5 0.022(6) 0.031(4) 0.034(6) -0.005(4) -0.003(4) 0.004(4)
C7 0.051(7) 0.031(5) 0.041(7) 0.016(5) -0.014(5) -0.003(5)

loop_
_atom_type_symbol
_atom_type_description
_atom_type_scat_dispersion_real
_atom_type_scat_dispersion_imag
_atom_type_scat_source
C C 0.0033 0.0016 'International Tables Vol C Tables 4.2.6.8 and 6.1.1.4'
H H 0.0000 0.0000 'International Tables Vol C Tables 4.2.6.8 and 6.1.1.4'
Fe Fe 0.3463 0.8444 'International Tables Vol C Tables 4.2.6.8 and 6.1.1.4'
N N 0.0061 0.0033 'International Tables Vol C Tables 4.2.6.8 and 6.1.1.4'
Se Se -0.0929 2.2259 'International Tables Vol C Tables 4.2.6.8 and 6.1.1.4'

loop_
_geom_angle_atom_site_label_1
_geom_angle_atom_site_label_2
_geom_angle_atom_site_label_3
_geom_angle
_geom_angle_site_symmetry_1
_geom_angle_site_symmetry_3
N1 Fe1 N1 171.4(4) . 2_545
N1 Fe1 N2 97.5(2) 2_545 .
N1 Fe1 N2 97.5(2) . 2_545
N1 Fe1 N2 75.8(2) 2_545 2_545
N1 Fe1 N2 75.8(2) . .
N2 Fe1 N2 81.0(4) . 2_545
N3 Fe1 N1 91.5(3) . 2_545
N3 Fe1 N1 94.2(2) . .
N3 Fe1 N1 91.5(3) 2_545 .
N3 Fe1 N1 94.1(2) 2_545 2_545
N3 Fe1 N2 164.6(2) 2_545 .
N3 Fe1 N2 164.6(2) . 2_545
N3 Fe1 N2 92.2(3) . .
N3 Fe1 N2 92.2(3) 2_545 2_545
N3 Fe1 N3 97.5(4) 2_545 .
C1 N1 Fe1 127.2(6) . .
C1 N1 C5 118.4(7) . .
C5 N1 Fe1 114.4(5) . .
C6 N2 Fe1 106.8(6) . .
C6 N2 C8 109.5(7) . .
C6 N2 C7 109.1(6) . .
C8 N2 Fe1 106.6(5) . .
C7 N2 Fe1 114.8(5) . .
C7 N2 C8 109.9(7) . .
N3 C9 Se1 178.6(8) . .
C3 C4 C5 119.2(9) . .
C9 N3 Fe1 168.8(6) . .
N2 C6 C5 111.7(6) . .
N1 C1 C2 123.0(8) . .
C3 C2 C1 118.4(7) . .
N2 C8 C8 110.9(7) . 2_545
C4 C3 C2 119.5(8) . .
N1 C5 C4 121.6(7) . .
N1 C5 C6 116.3(7) . .
C4 C5 C6 122.0(8) . .

loop_
_geom_bond_atom_site_label_1
_geom_bond_atom_site_label_2
_geom_bond_distance
_geom_bond_site_symmetry_2
Se1 C9 1.761(9) .
Fe1 N1 2.212(6) .
Fe1 N1 2.212(6) 2_545
Fe1 N2 2.227(7) 2_545
Fe1 N2 2.227(7) .
Fe1 N3 2.092(7) .
Fe1 N3 2.092(7) 2_545
N1 C1 1.332(9) .
N1 C5 1.349(9) .
N2 C6 1.474(9) .
N2 C8 1.483(11) .
N2 C7 1.475(8) .
C9 N3 1.164(9) .
C4 C3 1.367(10) .
C4 C5 1.397(10) .
C6 C5 1.497(10) .
C1 C2 1.386(12) .
C2 C3 1.381(12) .
C8 C8 1.514(17) 2_545
